data_2202499
loop_
_publ_author_name
'Muranishi, Yasunori '
'Okabe, Nobuo '

_publ_section_title
;
 <i>trans</i>-Diaquabis(isoquinoline-1-carboxylato-\k^2^<i>N,O</i>)iron(II)
 dihydrate
;
_journal_issue 10
_journal_name_full 'Acta Crystallographica Section E'
_journal_page_first m883
_journal_page_last m885
_journal_paper_doi 10.1107/S1600536803019391
_journal_volume 59
_journal_year 2003
_chemical_formula_iupac '[Fe (C10 H6 N O2 )2 (H2 O )2 ] , 2H2 O'
_chemical_formula_moiety 'C20 H16 Fe N2 O6, 2(H2 O)'
_chemical_formula_sum 'C20 H20 Fe N2 O8'
_chemical_formula_weight 472.23
_chemical_name_systematic
;
trans-Diaquabis(isoquinoline-1-carboxylato-\k^2^N,O)iron(II) dihydrate
;
_space_group_IT_number 14
_symmetry_cell_setting monoclinic
_symmetry_space_group_name_Hall '-P 2yn'
_symmetry_space_group_name_H-M 'P 1 21/n 1'
_cell_angle_alpha 90
_cell_angle_beta 98.020(10)
_cell_angle_gamma 90
_cell_formula_units_Z 2
_cell_length_a 12.377(3)
_cell_length_b 5.293(3)
_cell_length_c 15.230(2)
_cell_measurement_reflns_used 24
_cell_measurement_temperature 296.2
_cell_measurement_theta_max 14.5
_cell_measurement_theta_min 12.5
_cell_volume 988.0(6)
_computing_cell_refinement 'MSC/AFC Diffractometer Control Software'
_computing_data_collection
;
MSC/AFC Diffractometer Control Software (Molecular Structure Corporation,
1994)
;
_computing_data_reduction
;
TEXSAN (Molecular Structure Corporation & Rigaku Corporation, 2000)
;
_computing_molecular_graphics 'ORTEPII (Johnson, 1976)'
_computing_publication_material TEXSAN
_computing_structure_refinement 'SHELXL97 (Sheldrick, 1997)'
_computing_structure_solution 'SIR97 (Altomare et al., 1999)'
_diffrn_measured_fraction_theta_full 1.000
_diffrn_measured_fraction_theta_max 1.000
_diffrn_measurement_device_type 'Rigaku AFC5R'
_diffrn_measurement_method \w-2\q
_diffrn_radiation_type 'Mo K\a'
_diffrn_radiation_wavelength 0.7107
_diffrn_reflns_av_R_equivalents 0.025
_diffrn_reflns_limit_h_max 16
_diffrn_reflns_limit_h_min 0
_diffrn_reflns_limit_k_max 6
_diffrn_reflns_limit_k_min 0
_diffrn_reflns_limit_l_max 19
_diffrn_reflns_limit_l_min -19
_diffrn_reflns_number 2623
_diffrn_reflns_theta_full 27.50
_diffrn_reflns_theta_max 27.51
_diffrn_standards_decay_% 0.82
_diffrn_standards_interval_count 150
_diffrn_standards_number 3
_exptl_absorpt_coefficient_mu 0.816
_exptl_absorpt_correction_type none
_exptl_crystal_colour red
_exptl_crystal_density_diffrn 1.587
_exptl_crystal_density_method 'not measured'
_exptl_crystal_description plate
_exptl_crystal_F_000 488.0
_exptl_crystal_size_max 0.30
_exptl_crystal_size_mid 0.10
_exptl_crystal_size_min 0.10
_refine_diff_density_max 0.35
_refine_diff_density_min -0.32
_refine_ls_extinction_method none
_refine_ls_goodness_of_fit_ref 1.013
_refine_ls_hydrogen_treatment noref
_refine_ls_number_parameters 142
_refine_ls_number_reflns 2264
_refine_ls_R_factor_gt 0.0382
_refine_ls_shift/su_max 0.0000
_refine_ls_structure_factor_coef Fsqd
_refine_ls_weighting_details 'w = 1/[\s^2^(Fo^2^) + (0.0533P)^2^] where P = (Fo^2^+2Fc^2^)/3'
_refine_ls_weighting_scheme calc
_refine_ls_wR_factor_ref 0.1114
_reflns_number_gt 1509
_reflns_number_total 2264
_reflns_threshold_expression I>2.0\s(I)
_cod_data_source_file ci6267.cif
_cod_data_source_block I
_cod_original_sg_symbol_H-M 'P 21/n'
_cod_original_formula_sum 'C20 H20 Fe N2 O8 '
_cod_database_code 2202499
_cod_database_fobs_code 2202499

loop_
_symmetry_equiv_pos_as_xyz
x,y,z
1/2-x,1/2+y,1/2-z
-x,-y,-z
1/2+x,1/2-y,1/2+z

loop_
_atom_site_label
_atom_site_fract_x
_atom_site_fract_y
_atom_site_fract_z
_atom_site_U_iso_or_equiv
_atom_site_adp_type
_atom_site_calc_flag
_atom_site_refinement_flags
_atom_site_occupancy
_atom_site_disorder_assembly
_atom_site_disorder_group
_atom_site_type_symbol
Fe1 0.5000 0.5000 0.5000 0.0255(2) Uani d S 1.00 . . Fe
O1 0.38920(10) 0.7795(3) 0.44910(10) 0.0315(4) Uani d . 1.00 . . O
O1W 0.5564(2) 0.7432(4) 0.61270(10) 0.0362(4) Uani d . 1.00 . . O
O2 0.2151(2) 0.8905(4) 0.43080(10) 0.0449(5) Uani d . 1.00 . . O
O2W 0.6982(2) 0.5246(4) 0.75350(10) 0.0533(6) Uani d . 1.00 . . O
N1 0.3564(2) 0.4156(4) 0.55970(10) 0.0266(4) Uani d . 1.00 . . N
C1 0.2726(2) 0.5714(5) 0.5385(2) 0.0245(5) Uani d . 1.00 . . C
C2 0.1751(2) 0.5536(4) 0.5779(2) 0.0248(5) Uani d . 1.00 . . C
C3 0.0865(2) 0.7257(5) 0.5627(2) 0.0343(6) Uani d . 1.00 . . C
C4 -0.0022(2) 0.6968(6) 0.6061(2) 0.0400(7) Uani d . 1.00 . . C
C5 -0.0088(2) 0.4941(6) 0.6653(2) 0.0401(6) Uani d . 1.00 . . C
C6 0.0741(2) 0.3262(6) 0.6814(2) 0.0371(6) Uani d . 1.00 . . C
C7 0.1681(2) 0.3525(5) 0.6386(2) 0.0285(5) Uani d . 1.00 . . C
C8 0.2578(2) 0.1885(5) 0.6571(2) 0.0336(6) Uani d . 1.00 . . C
C9 0.3491(2) 0.2259(5) 0.6184(2) 0.0326(6) Uani d . 1.00 . . C
C10 0.2921(2) 0.7643(5) 0.4671(2) 0.0277(5) Uani d . 1.00 . . C
H1A 0.5783 0.8784 0.5995 0.0435 Uiso calc . 1.00 . . H
H1B 0.5986 0.6793 0.6518 0.0435 Uiso calc . 1.00 . . H
H2A 0.7082 0.3794 0.7438 0.0640 Uiso calc . 1.00 . . H
H2B 0.6966 0.5481 0.8050 0.0640 Uiso calc . 1.00 . . H
H3 0.0888 0.8586 0.5231 0.0412 Uiso calc . 1.00 . . H
H4 -0.0592 0.8125 0.5964 0.0480 Uiso calc . 1.00 . . H
H5 -0.0703 0.4759 0.6935 0.0481 Uiso calc . 1.00 . . H
H6 0.0693 0.1931 0.7205 0.0445 Uiso calc . 1.00 . . H
H8 0.2547 0.0539 0.6959 0.0403 Uiso calc . 1.00 . . H
H9 0.4083 0.1182 0.6327 0.0391 Uiso calc . 1.00 . . H

loop_
_atom_site_aniso_label
_atom_site_aniso_U_11
_atom_site_aniso_U_22
_atom_site_aniso_U_33
_atom_site_aniso_U_12
_atom_site_aniso_U_13
_atom_site_aniso_U_23
Fe1 0.0215(2) 0.0236(3) 0.0317(3) 0.0034(2) 0.0053(2) 0.0026(3)
O1 0.0270(9) 0.0260(10) 0.0430(10) 0.0051(8) 0.0092(8) 0.0111(9)
O1W 0.0400(10) 0.0289(10) 0.0380(10) -0.0025(9) 0.0019(8) 0.0012(9)
O2 0.0320(10) 0.0540(10) 0.0500(10) 0.0160(10) 0.0091(9) 0.0240(10)
O2W 0.077(2) 0.0420(10) 0.0400(10) 0.0050(10) 0.0050(10) -0.0010(10)
N1 0.0260(10) 0.0250(10) 0.0290(10) 0.0031(9) 0.0026(8) 0.0031(9)
C1 0.0260(10) 0.0200(10) 0.0260(10) 0.0014(9) 0.0015(9) -0.0004(9)
C2 0.0230(10) 0.0230(10) 0.0280(10) -0.0013(9) 0.0035(9) -0.0045(9)
C3 0.0320(10) 0.0300(10) 0.0410(10) 0.0070(10) 0.0070(10) 0.0040(10)
C4 0.0280(10) 0.042(2) 0.052(2) 0.0080(10) 0.0110(10) -0.0020(10)
C5 0.0320(10) 0.046(2) 0.0460(10) -0.0070(10) 0.0170(10) -0.006(2)
C6 0.040(2) 0.035(2) 0.0390(10) -0.0080(10) 0.0110(10) 0.0000(10)
C7 0.0320(10) 0.0260(10) 0.0270(10) -0.0040(10) 0.0049(10) -0.0020(10)
C8 0.0390(10) 0.0270(10) 0.0350(10) 0.0010(10) 0.0070(10) 0.0090(10)
C9 0.0330(10) 0.0270(10) 0.0370(10) 0.0060(10) 0.0030(10) 0.0080(10)
C10 0.0280(10) 0.0240(10) 0.0310(10) 0.0020(10) 0.0037(10) 0.0020(10)

loop_
_atom_type_symbol
_atom_type_description
_atom_type_scat_dispersion_real
_atom_type_scat_dispersion_imag
_atom_type_scat_source
C C 0.003 0.002
;International Tables for Crystallography
(1992, Vol. C, Tables 4.2.6.8 and 6.1.1.4)
;
H H 0.000 0.000
;International Tables for Crystallography
(1992, Vol. C, Table 6.1.1.4)
;
O O 0.011 0.006
;International Tables for Crystallography
(1992, Vol. C, Tables 4.2.6.8 and 6.1.1.4)
;
N N 0.006 0.003
;International Tables for Crystallography
(1992, Vol. C, Tables 4.2.6.8 and 6.1.1.4)
;
Fe Fe 0.346 0.844
;International Tables for Crystallography
(1992, Vol. C, Tables 4.2.6.8 and 6.1.1.4)
;

loop_
_geom_angle_atom_site_label_1
_geom_angle_atom_site_label_2
_geom_angle_atom_site_label_3
_geom_angle_site_symmetry_1
_geom_angle_site_symmetry_3
_geom_angle
_geom_angle_publ_flag
O1 FE1 O1 . 3_666 180.00000(10) no
O1 FE1 O1W . . 89.74(7) yes
O1 FE1 O1W . 3_666 90.26(7) no
O1 FE1 N1 . . 76.47(8) yes
O1 FE1 N1 . 3_666 103.53(8) no
O1 FE1 O1W 3_666 . 90.26(7) no
O1 FE1 O1W 3_666 3_666 89.74(7) no
O1 FE1 N1 3_666 . 103.53(8) no
O1 FE1 N1 3_666 3_666 76.47(8) no
O1W FE1 O1W . 3_666 180.0 no
O1W FE1 N1 . . 89.00(8) yes
O1W FE1 N1 . 3_666 91.00(8) no
O1W FE1 N1 3_666 . 91.00(8) no
O1W FE1 N1 3_666 3_666 89.00(8) no
N1 FE1 N1 . 3_666 180.00000(10) no
FE1 O1 C10 . . 117.8(2) no
FE1 O1W H1A . . 114.4 no
FE1 O1W H1B . . 115.8 no
H1A O1W H1B . . 110.6 no
H2A O2W H2B . . 111.0 no
FE1 N1 C1 . . 115.5(2) no
FE1 N1 C9 . . 124.6(2) no
C1 N1 C9 . . 119.9(2) no
N1 C1 C2 . . 122.3(2) no
N1 C1 C10 . . 113.0(2) no
C2 C1 C10 . . 124.7(2) no
C1 C2 C3 . . 124.7(2) no
C1 C2 C7 . . 117.2(2) no
C3 C2 C7 . . 118.1(2) no
C2 C3 C4 . . 120.3(3) no
C2 C3 H3 . . 119.9 no
C4 C3 H3 . . 119.9 no
C3 C4 C5 . . 121.1(3) no
C3 C4 H4 . . 119.5 no
C5 C4 H4 . . 119.5 no
C4 C5 C6 . . 120.3(3) no
C4 C5 H5 . . 119.8 no
C6 C5 H5 . . 119.8 no
C5 C6 C7 . . 120.2(3) no
C5 C6 H6 . . 119.9 no
C7 C6 H6 . . 119.9 no
C2 C7 C6 . . 120.1(2) no
C2 C7 C8 . . 118.3(2) no
C6 C7 C8 . . 121.6(2) no
C7 C8 C9 . . 120.3(2) no
C7 C8 H8 . . 119.9 no
C9 C8 H8 . . 119.9 no
N1 C9 C8 . . 122.0(2) no
N1 C9 H9 . . 119.0 no
C8 C9 H9 . . 119.0 no
O1 C10 O2 . . 124.5(2) no
O1 C10 C1 . . 116.2(2) no
O2 C10 C1 . . 119.4(2) no

loop_
_geom_bond_atom_site_label_1
_geom_bond_atom_site_label_2
_geom_bond_site_symmetry_1
_geom_bond_site_symmetry_2
_geom_bond_distance
_geom_bond_publ_flag
FE1 O1 . . 2.091(2) yes
FE1 O1 . 3_666 2.091(2) no
FE1 O1W . . 2.180(2) yes
FE1 O1W . 3_666 2.180(2) no
FE1 N1 . . 2.153(2) yes
FE1 N1 . 3_666 2.153(2) no
O1 C10 . . 1.272(3) no
O1W H1A . . 0.80 no
O1W H1B . . 0.81 no
O2 C10 . . 1.230(3) no
O2W H2A . . 0.80 no
O2W H2B . . 0.80 no
N1 C1 . . 1.329(3) no
N1 C9 . . 1.355(4) no
C1 C2 . . 1.424(4) no
C1 C10 . . 1.535(4) no
C2 C3 . . 1.420(4) no
C2 C7 . . 1.420(4) no
C3 C4 . . 1.367(4) no
C3 H3 . . 0.93 no
C4 C5 . . 1.411(4) no
C4 H4 . . 0.93 no
C5 C6 . . 1.353(4) no
C5 H5 . . 0.93 no
C6 C7 . . 1.418(4) no
C6 H6 . . 0.93 no
C7 C8 . . 1.406(4) no
C8 C9 . . 1.360(4) no
C8 H8 . . 0.93 no
C9 H9 . . 0.93 no

loop_
_geom_contact_atom_site_label_1
_geom_contact_atom_site_label_2
_geom_contact_distance
_geom_contact_site_symmetry_2
O1 O1W 2.810(3) 3_676
O1 C9 3.582(3) 1_565
O1W C10 3.524(3) 3_676
O1W O2 3.566(3) 3_676
O2 O2W 2.717(3) 4_464
O2 C4 3.408(4) 3_576
O2 C5 3.430(4) 3_566
O2 C9 3.570(3) 1_565
O2W O2W 2.949(2) 2_656
O2W O2W 2.949(2) 2_646
O2W C10 3.482(3) 4_565
C2 C4 3.538(4) 3_566
C3 C8 3.422(4) 1_565
C3 C4 3.457(4) 3_566
C3 C3 3.577(5) 3_566
C6 C8 3.555(4) 2_556
C7 C8 3.591(4) 2_556
C9 C10 3.366(4) 1_545

loop_
_geom_hbond_atom_site_label_D
_geom_hbond_atom_site_label_H
_geom_hbond_atom_site_label_A
_geom_hbond_site_symmetry_A
_geom_hbond_distance_DH
_geom_hbond_distance_HA
_geom_hbond_distance_DA
_geom_hbond_angle_DHA
O1W H1A O1 3_676 0.80 2.02 2.810(3) 170
O1W H1B O2W . 0.81 2.01 2.822(3) 177
O2W H2A O2W 2_646 0.80 2.20 2.949(3) 156
O2W H2B O2 4_565 0.80 1.93 2.717(3) 171

loop_
_geom_torsion_atom_site_label_1
_geom_torsion_atom_site_label_2
_geom_torsion_atom_site_label_3
_geom_torsion_atom_site_label_4
_geom_torsion_site_symmetry_2
_geom_torsion_site_symmetry_3
_geom_torsion_site_symmetry_4
_geom_torsion
_geom_torsion_publ_flag
FE1 O1 C10 O2 . . . -168.1(2) no
FE1 O1 C10 C1 . . . 11.3(3) no
FE1 O1 C10 O2 3_666 3_666 3_666 168.1(2) no
FE1 O1 C10 C1 3_666 3_666 3_666 -11.3(3) no
FE1 N1 C1 C2 . . . -174.8(2) no
FE1 N1 C1 C10 . . . 6.3(3) no
FE1 N1 C9 C8 . . . 177.0(2) no
FE1 N1 C1 C2 3_666 3_666 3_666 174.8(2) no
FE1 N1 C1 C10 3_666 3_666 3_666 -6.3(3) no
FE1 N1 C9 C8 3_666 3_666 3_666 -177.0(2) no
O1 FE1 N1 C1 . . . -0.9(2) no
O1 FE1 N1 C9 . . . -178.0(2) no
O1 FE1 N1 C1 . 3_666 3_666 -179.1(2) no
O1 FE1 N1 C9 . 3_666 3_666 -2.0(2) no
O1 C10 C1 N1 . . . -11.6(3) no
O1 C10 C1 C2 . . . 169.5(2) no
O1W FE1 O1 C10 . . . -95.1(2) no
O1W FE1 O1 C10 . 3_666 3_666 -84.9(2) no
O1W FE1 N1 C1 . . . 89.1(2) no
O1W FE1 N1 C9 . . . -88.0(2) no
O1W FE1 N1 C1 . 3_666 3_666 90.9(2) no
O1W FE1 N1 C9 . 3_666 3_666 -92.0(2) no
O2 C10 C1 N1 . . . 167.8(2) no
O2 C10 C1 C2 . . . -11.0(4) no
N1 FE1 O1 C10 . . . -6.1(2) no
N1 FE1 O1 C10 . 3_666 3_666 -173.9(2) no
N1 C1 C2 C3 . . . 175.1(2) no
N1 C1 C2 C7 . . . -3.0(3) no
N1 C9 C8 C7 . . . -1.7(4) no
C1 N1 C9 C8 . . . 0.0(4) no
C1 C2 C3 C4 . . . -177.8(2) no
C1 C2 C7 C6 . . . 179.0(2) no
C1 C2 C7 C8 . . . 1.2(3) no
C2 C1 N1 C9 . . . 2.5(4) no
C2 C3 C4 C5 . . . -1.2(4) no
C2 C7 C6 C5 . . . -0.8(4) no
C2 C7 C8 C9 . . . 1.0(4) no
C3 C2 C1 C10 . . . -6.1(4) no
C3 C2 C7 C6 . . . 0.7(4) no
C3 C2 C7 C8 . . . -177.1(2) no
C3 C4 C5 C6 . . . 1.1(4) no
C4 C3 C2 C7 . . . 0.3(4) no
C4 C5 C6 C7 . . . -0.1(4) no
C5 C6 C7 C8 . . . 176.9(3) no
C6 C7 C8 C9 . . . -176.7(3) no
C7 C2 C1 C10 . . . 175.7(2) no
C9 N1 C1 C10 . . . -176.4(2) no
C9 N1 C1 C10 . . . -176.4(2) no
